data_4106527
loop_
_publ_author_name
'Yun-Nan Guo'
'Gong-Feng Xu'
'Wolfgang Wernsdorfer'
'Liviu Ungur'
'Yang Guo'
'Jinkui Tang'
'Hong-Jie Zhang'
'Liviu F. Chibotaru'
'Annie K. Powell'

_publ_section_title
;
 Strong Axiality and Ising Exchange Interaction Suppress Zero-Field
 Tunneling of Magnetization of an Asymmetric Dy2 Single-Molecule Magnet
;
_journal_name_full 'Journal of the American Chemical Society'
_journal_page_first 11948
_journal_page_last 11951
_journal_paper_doi 10.1021/ja205035g
_journal_volume 133
_journal_year 2011
_chemical_formula_sum 'C33 H37 Cl2 Dy2 N7 O9'
_chemical_formula_weight 1071.60
_chemical_name_systematic
; 
 ? 
;
_space_group_IT_number 14
_symmetry_cell_setting monoclinic
_symmetry_space_group_name_Hall '-P 2ybc'
_symmetry_space_group_name_H-M 'P 1 21/c 1'
_atom_sites_solution_hydrogens geom
_atom_sites_solution_primary direct
_atom_sites_solution_secondary difmap
_audit_creation_method SHELXL-97
_cell_angle_alpha 90.00
_cell_angle_beta 103.6050(10)
_cell_angle_gamma 90.00
_cell_formula_units_Z 4
_cell_length_a 9.6970(5)
_cell_length_b 29.0923(13)
_cell_length_c 13.9203(7)
_cell_measurement_reflns_used 7393
_cell_measurement_temperature 186(2)
_cell_measurement_theta_max 26.02
_cell_measurement_theta_min 2.27
_cell_volume 3816.8(3)
_computing_cell_refinement 'Bruker SMART'
_computing_data_collection 'Bruker SMART'
_computing_data_reduction 'Bruker SMART'
_computing_molecular_graphics 'Bruker SHELXTL'
_computing_publication_material 'Bruker SHELXTL'
_computing_structure_refinement 'SHELXL-97 (Sheldrick, 1997)'
_computing_structure_solution 'SHELXS-97 (Sheldrick, 1990)'
_diffrn_ambient_temperature 186(2)
_diffrn_measured_fraction_theta_full 0.999
_diffrn_measured_fraction_theta_max 0.999
_diffrn_measurement_device_type 'CCD area detector'
_diffrn_measurement_method 'phi and omega scans'
_diffrn_radiation_monochromator graphite
_diffrn_radiation_source 'fine-focus sealed tube'
_diffrn_radiation_type MoK\a
_diffrn_radiation_wavelength 0.71073
_diffrn_reflns_av_R_equivalents 0.0519
_diffrn_reflns_av_sigmaI/netI 0.0617
_diffrn_reflns_limit_h_max 11
_diffrn_reflns_limit_h_min -9
_diffrn_reflns_limit_k_max 35
_diffrn_reflns_limit_k_min -25
_diffrn_reflns_limit_l_max 16
_diffrn_reflns_limit_l_min -17
_diffrn_reflns_number 21026
_diffrn_reflns_theta_full 26.04
_diffrn_reflns_theta_max 26.04
_diffrn_reflns_theta_min 2.06
_diffrn_standards_decay_% none
_diffrn_standards_number none
_exptl_absorpt_coefficient_mu 4.086
_exptl_absorpt_correction_T_max 0.6398
_exptl_absorpt_correction_T_min 0.5434
_exptl_absorpt_correction_type multi-scan
_exptl_crystal_colour yellow
_exptl_crystal_density_diffrn 1.865
_exptl_crystal_description block
_exptl_crystal_F_000 2088
_exptl_crystal_size_max 0.17
_exptl_crystal_size_mid 0.15
_exptl_crystal_size_min 0.12
_refine_diff_density_max 0.860
_refine_diff_density_min -0.693
_refine_diff_density_rms 0.139
_refine_ls_extinction_method none
_refine_ls_goodness_of_fit_ref 1.001
_refine_ls_hydrogen_treatment constr
_refine_ls_matrix_type full
_refine_ls_number_parameters 484
_refine_ls_number_reflns 7508
_refine_ls_number_restraints 0
_refine_ls_restrained_S_all 1.001
_refine_ls_R_factor_all 0.0618
_refine_ls_R_factor_gt 0.0352
_refine_ls_shift/su_max 0.000
_refine_ls_shift/su_mean 0.000
_refine_ls_structure_factor_coef Fsqd
_refine_ls_weighting_details 'calc w=1/[\s^2^(Fo^2^)+(0.0235P)^2^+0.0000P] where P=(Fo^2^+2Fc^2^)/3'
_refine_ls_weighting_scheme calc
_refine_ls_wR_factor_gt 0.0624
_refine_ls_wR_factor_ref 0.0705
_reflns_number_gt 5370
_reflns_number_total 7508
_reflns_threshold_expression >2sigma(I)
_cod_data_source_file ja205035g_si_002.cif
_cod_data_source_block d
_cod_database_code 4106527

loop_
_symmetry_equiv_pos_as_xyz
'x, y, z'
'-x, y+1/2, -z+1/2'
'-x, -y, -z'
'x, -y-1/2, z-1/2'

loop_
_atom_site_label
_atom_site_type_symbol
_atom_site_fract_x
_atom_site_fract_y
_atom_site_fract_z
_atom_site_U_iso_or_equiv
_atom_site_adp_type
_atom_site_occupancy
_atom_site_symmetry_multiplicity
_atom_site_calc_flag
_atom_site_refinement_flags
Cl1 Cl 0.52265(16) 0.09394(5) 0.18203(12) 0.0370(4) Uani 1 1 d .
Cl2 Cl 0.95701(15) 0.14846(5) 0.47029(11) 0.0316(3) Uani 1 1 d .
Dy1 Dy 0.49628(3) 0.128995(8) 0.494431(18) 0.01980(7) Uani 1 1 d .
Dy2 Dy 0.74309(3) 0.123194(8) 0.313521(19) 0.02173(8) Uani 1 1 d .
N1 N 0.4935(4) 0.21641(14) 0.5107(3) 0.0218(10) Uani 1 1 d .
N2 N 0.6706(5) 0.23548(14) 0.3173(3) 0.0258(11) Uani 1 1 d .
N3 N 0.7387(4) 0.20435(14) 0.2654(3) 0.0225(11) Uani 1 1 d .
N4 N 0.8278(4) 0.04222(14) 0.3451(3) 0.0207(10) Uani 1 1 d .
N5 N 0.6548(4) 0.02461(13) 0.5431(3) 0.0195(10) Uani 1 1 d .
N6 N 0.5689(4) 0.05494(13) 0.5842(3) 0.0202(10) Uani 1 1 d .
N7 N 0.1681(7) 0.9554(2) 0.1367(5) 0.0659(19) Uani 1 1 d .
O1 O 0.5956(4) 0.16920(11) 0.3822(3) 0.0217(9) Uani 1 1 d .
O2 O 0.8782(4) 0.12796(12) 0.2118(3) 0.0266(9) Uani 1 1 d .
O3 O 1.0417(4) 0.09335(13) 0.1054(3) 0.0331(10) Uani 1 1 d .
O4 O 0.6615(4) 0.08485(11) 0.4372(3) 0.0196(8) Uani 1 1 d .
O5 O 0.4209(4) 0.13130(12) 0.6259(3) 0.0302(9) Uani 1 1 d .
O6 O 0.2732(5) 0.17040(13) 0.7369(4) 0.0499(13) Uani 1 1 d .
O7 O 0.3515(4) 0.06841(11) 0.4057(3) 0.0255(9) Uani 1 1 d .
H7A H 0.3654 0.0389 0.4359 0.031 Uiso 1 1 calc R
O8 O 0.2607(4) 0.15945(12) 0.4215(3) 0.0306(10) Uani 1 1 d .
H8 H 0.1883 0.1487 0.4515 0.037 Uiso 1 1 calc R
O9 O 0.7254(4) 0.14965(12) 0.5997(3) 0.0310(10) Uani 1 1 d .
H9 H 0.7887 0.1662 0.5699 0.037 Uiso 1 1 calc R
C1 C 0.5452(5) 0.24114(18) 0.4453(4) 0.0223(13) Uani 1 1 d .
C2 C 0.5401(6) 0.28910(18) 0.4441(4) 0.0321(15) Uani 1 1 d .
H2 H 0.5753 0.3062 0.3969 0.039 Uiso 1 1 calc R
C3 C 0.4818(6) 0.3112(2) 0.5142(5) 0.0363(16) Uani 1 1 d .
H3 H 0.4771 0.3439 0.5153 0.044 Uiso 1 1 calc R
C4 C 0.4313(6) 0.28579(19) 0.5819(4) 0.0331(15) Uani 1 1 d .
H4 H 0.3923 0.3006 0.6304 0.040 Uiso 1 1 calc R
C5 C 0.4380(6) 0.2387(2) 0.5782(4) 0.0307(14) Uani 1 1 d .
H5 H 0.4025 0.2212 0.6246 0.037 Uiso 1 1 calc R
C6 C 0.6081(6) 0.21455(18) 0.3763(4) 0.0227(13) Uani 1 1 d .
C7 C 0.7930(5) 0.22376(18) 0.2003(4) 0.0265(14) Uani 1 1 d .
H7 H 0.7762 0.2558 0.1910 0.032 Uiso 1 1 calc R
C8 C 0.8767(6) 0.20249(18) 0.1398(4) 0.0267(13) Uani 1 1 d .
C9 C 0.9175(6) 0.15609(18) 0.1487(4) 0.0246(13) Uani 1 1 d .
C10 C 1.0086(6) 0.1391(2) 0.0913(4) 0.0279(14) Uani 1 1 d .
C11 C 1.0540(7) 0.1675(2) 0.0257(5) 0.0463(18) Uani 1 1 d .
H11 H 1.1153 0.1559 -0.0127 0.056 Uiso 1 1 calc R
C12 C 1.0105(7) 0.2133(2) 0.0154(5) 0.053(2) Uani 1 1 d .
H12 H 1.0406 0.2326 -0.0308 0.064 Uiso 1 1 calc R
C13 C 0.9250(7) 0.2304(2) 0.0714(5) 0.0408(17) Uani 1 1 d .
H13 H 0.8971 0.2618 0.0644 0.049 Uiso 1 1 calc R
C14 C 1.1376(6) 0.0747(2) 0.0509(5) 0.0390(16) Uani 1 1 d .
H14A H 1.0947 0.0769 -0.0201 0.058 Uiso 1 1 calc R
H14B H 1.1568 0.0424 0.0691 0.058 Uiso 1 1 calc R
H14C H 1.2266 0.0921 0.0666 0.058 Uiso 1 1 calc R
C15 C 0.7913(5) 0.01799(17) 0.4178(4) 0.0186(12) Uani 1 1 d .
C16 C 0.8392(5) -0.02619(17) 0.4401(4) 0.0240(13) Uani 1 1 d .
H16 H 0.8147 -0.0425 0.4928 0.029 Uiso 1 1 calc R
C17 C 0.9232(6) -0.04646(18) 0.3847(4) 0.0282(14) Uani 1 1 d .
H17 H 0.9547 -0.0773 0.3977 0.034 Uiso 1 1 calc R
C18 C 0.9608(6) -0.02198(19) 0.3111(4) 0.0279(14) Uani 1 1 d .
H18 H 1.0207 -0.0351 0.2734 0.034 Uiso 1 1 calc R
C19 C 0.9101(5) 0.02219(19) 0.2928(4) 0.0243(13) Uani 1 1 d .
H19 H 0.9347 0.0391 0.2408 0.029 Uiso 1 1 calc R
C20 C 0.6966(5) 0.04346(17) 0.4700(4) 0.0201(12) Uani 1 1 d .
C21 C 0.5371(5) 0.03887(17) 0.6634(4) 0.0228(13) Uani 1 1 d .
H21 H 0.5722 0.0092 0.6850 0.027 Uiso 1 1 calc R
C22 C 0.4534(5) 0.06213(17) 0.7213(4) 0.0218(12) Uani 1 1 d .
C23 C 0.4005(6) 0.10699(17) 0.7012(4) 0.0223(12) Uani 1 1 d .
C24 C 0.3213(6) 0.12672(19) 0.7646(4) 0.0277(13) Uani 1 1 d .
C25 C 0.2969(6) 0.1025(2) 0.8428(4) 0.0360(15) Uani 1 1 d .
H25 H 0.2451 0.1163 0.8853 0.043 Uiso 1 1 calc R
C26 C 0.3472(6) 0.05749(19) 0.8612(4) 0.0353(15) Uani 1 1 d .
H26 H 0.3271 0.0406 0.9147 0.042 Uiso 1 1 calc R
C27 C 0.4253(6) 0.03796(19) 0.8020(4) 0.0285(14) Uani 1 1 d .
H27 H 0.4610 0.0077 0.8157 0.034 Uiso 1 1 calc R
C28 C 0.1637(8) 0.1875(2) 0.7751(6) 0.069(2) Uani 1 1 d .
H28A H 0.0876 0.1646 0.7666 0.103 Uiso 1 1 calc R
H28B H 0.1268 0.2158 0.7400 0.103 Uiso 1 1 calc R
H28C H 0.1994 0.1942 0.8456 0.103 Uiso 1 1 calc R
C29 C 0.2455(6) 0.0705(2) 0.3124(4) 0.0349(15) Uani 1 1 d .
H29A H 0.1557 0.0818 0.3241 0.052 Uiso 1 1 calc R
H29B H 0.2314 0.0397 0.2832 0.052 Uiso 1 1 calc R
H29C H 0.2782 0.0913 0.2670 0.052 Uiso 1 1 calc R
C30 C 0.2130(7) 0.1906(2) 0.3415(5) 0.055(2) Uani 1 1 d .
H30A H 0.2886 0.1954 0.3067 0.082 Uiso 1 1 calc R
H30B H 0.1881 0.2200 0.3672 0.082 Uiso 1 1 calc R
H30C H 0.1293 0.1778 0.2957 0.082 Uiso 1 1 calc R
C31 C 0.7735(7) 0.1390(2) 0.7030(5) 0.0531(19) Uani 1 1 d .
H31A H 0.8277 0.1650 0.7375 0.080 Uiso 1 1 calc R
H31B H 0.8340 0.1116 0.7110 0.080 Uiso 1 1 calc R
H31C H 0.6914 0.1331 0.7310 0.080 Uiso 1 1 calc R
C32 C 0.2226(8) 0.9409(3) 0.0817(6) 0.056(2) Uani 1 1 d .
C33 C 0.2949(9) 0.9239(4) 0.0094(7) 0.134(5) Uani 1 1 d .
H33A H 0.2841 0.8905 0.0041 0.201 Uiso 1 1 calc R
H33B H 0.3959 0.9317 0.0300 0.201 Uiso 1 1 calc R
H33C H 0.2538 0.9380 -0.0548 0.201 Uiso 1 1 calc R

loop_
_atom_site_aniso_label
_atom_site_aniso_U_11
_atom_site_aniso_U_22
_atom_site_aniso_U_33
_atom_site_aniso_U_23
_atom_site_aniso_U_13
_atom_site_aniso_U_12
Cl1 0.0337(9) 0.0375(9) 0.0381(9) 0.0035(7) 0.0051(7) -0.0054(7)
Cl2 0.0245(8) 0.0302(8) 0.0401(9) 0.0029(7) 0.0077(7) -0.0017(6)
Dy1 0.01966(14) 0.01774(14) 0.02417(15) 0.00128(12) 0.00952(11) 0.00090(12)
Dy2 0.02341(14) 0.01800(14) 0.02748(16) 0.00366(12) 0.01339(11) 0.00099(12)
N1 0.018(2) 0.019(2) 0.029(3) 0.000(2) 0.006(2) 0.000(2)
N2 0.034(3) 0.018(2) 0.029(3) 0.001(2) 0.015(2) -0.001(2)
N3 0.019(2) 0.021(3) 0.029(3) 0.000(2) 0.008(2) -0.0020(19)
N4 0.018(2) 0.023(2) 0.021(3) -0.001(2) 0.005(2) -0.0005(19)
N5 0.020(2) 0.015(2) 0.025(3) -0.002(2) 0.008(2) -0.0018(19)
N6 0.019(2) 0.018(2) 0.023(3) -0.001(2) 0.003(2) -0.0005(19)
N7 0.064(5) 0.086(5) 0.051(4) -0.002(4) 0.020(4) 0.015(4)
O1 0.026(2) 0.0131(19) 0.029(2) 0.0059(16) 0.0131(18) 0.0028(16)
O2 0.031(2) 0.020(2) 0.034(2) 0.0063(17) 0.0182(18) 0.0038(17)
O3 0.039(2) 0.036(2) 0.032(3) 0.0078(19) 0.023(2) 0.010(2)
O4 0.024(2) 0.0118(19) 0.027(2) 0.0016(15) 0.0134(17) 0.0010(15)
O5 0.036(2) 0.026(2) 0.035(2) 0.0027(18) 0.0195(19) 0.0051(18)
O6 0.066(3) 0.026(2) 0.077(4) 0.007(2) 0.053(3) 0.009(2)
O7 0.028(2) 0.018(2) 0.030(2) 0.0073(16) 0.0041(18) -0.0007(16)
O8 0.020(2) 0.026(2) 0.045(3) 0.0021(19) 0.0073(19) 0.0004(17)
O9 0.031(2) 0.031(2) 0.030(2) 0.0041(18) 0.0047(19) -0.0051(18)
C1 0.019(3) 0.019(3) 0.029(3) 0.000(2) 0.004(2) 0.002(2)
C2 0.041(4) 0.023(3) 0.035(4) -0.003(3) 0.016(3) 0.001(3)
C3 0.041(4) 0.024(3) 0.043(4) -0.008(3) 0.008(3) -0.004(3)
C4 0.033(4) 0.029(4) 0.038(4) -0.008(3) 0.011(3) 0.002(3)
C5 0.029(3) 0.036(4) 0.031(4) 0.000(3) 0.013(3) 0.005(3)
C6 0.026(3) 0.017(3) 0.023(3) 0.001(2) 0.002(3) 0.001(2)
C7 0.023(3) 0.021(3) 0.032(4) 0.007(3) -0.002(3) 0.002(2)
C8 0.026(3) 0.027(3) 0.027(3) 0.005(3) 0.007(3) -0.002(3)
C9 0.021(3) 0.028(3) 0.027(3) 0.006(3) 0.012(3) -0.006(2)
C10 0.024(3) 0.036(4) 0.027(3) 0.000(3) 0.012(3) -0.004(3)
C11 0.058(5) 0.043(4) 0.053(5) -0.001(3) 0.042(4) 0.004(3)
C12 0.067(5) 0.050(5) 0.056(5) 0.012(4) 0.042(4) 0.000(4)
C13 0.050(4) 0.037(4) 0.043(4) 0.013(3) 0.025(3) 0.005(3)
C14 0.036(4) 0.047(4) 0.041(4) 0.006(3) 0.022(3) 0.014(3)
C15 0.015(3) 0.016(3) 0.025(3) -0.006(2) 0.006(2) -0.003(2)
C16 0.024(3) 0.017(3) 0.032(4) -0.001(2) 0.007(3) 0.000(2)
C17 0.025(3) 0.020(3) 0.038(4) 0.005(3) 0.004(3) 0.004(2)
C18 0.023(3) 0.034(3) 0.030(4) -0.006(3) 0.013(3) 0.008(3)
C19 0.025(3) 0.029(3) 0.022(3) 0.005(2) 0.012(3) 0.007(3)
C20 0.019(3) 0.016(3) 0.026(3) -0.002(2) 0.006(2) 0.000(2)
C21 0.023(3) 0.014(3) 0.030(3) 0.003(2) 0.004(3) -0.001(2)
C22 0.021(3) 0.018(3) 0.025(3) -0.004(2) 0.003(2) 0.000(2)
C23 0.026(3) 0.019(3) 0.023(3) -0.001(2) 0.010(3) -0.002(2)
C24 0.024(3) 0.027(3) 0.031(3) -0.002(3) 0.004(3) 0.000(3)
C25 0.046(4) 0.038(4) 0.036(4) -0.007(3) 0.033(3) -0.002(3)
C26 0.052(4) 0.030(4) 0.031(4) 0.003(3) 0.023(3) -0.004(3)
C27 0.037(4) 0.024(3) 0.026(3) -0.001(3) 0.010(3) 0.000(3)
C28 0.062(5) 0.050(5) 0.104(7) -0.004(5) 0.041(5) 0.008(4)
C29 0.025(3) 0.036(4) 0.040(4) 0.005(3) 0.000(3) -0.001(3)
C30 0.054(5) 0.049(5) 0.055(5) 0.019(4) -0.001(4) 0.002(4)
C31 0.042(4) 0.060(5) 0.054(5) 0.009(4) 0.002(4) -0.009(4)
C32 0.041(4) 0.073(6) 0.056(6) -0.017(4) 0.012(4) 0.007(4)
C33 0.057(6) 0.226(13) 0.120(9) -0.116(9) 0.021(6) -0.013(7)

loop_
_atom_type_symbol
_atom_type_description
_atom_type_scat_dispersion_real
_atom_type_scat_dispersion_imag
_atom_type_scat_source
C C 0.0033 0.0016 'International Tables Vol C Tables 4.2.6.8 and 6.1.1.4'
H H 0.0000 0.0000 'International Tables Vol C Tables 4.2.6.8 and 6.1.1.4'
N N 0.0061 0.0033 'International Tables Vol C Tables 4.2.6.8 and 6.1.1.4'
O O 0.0106 0.0060 'International Tables Vol C Tables 4.2.6.8 and 6.1.1.4'
Dy Dy -0.1892 4.4098 'International Tables Vol C Tables 4.2.6.8 and 6.1.1.4'
Cl Cl 0.1484 0.1585 'International Tables Vol C Tables 4.2.6.8 and 6.1.1.4'

loop_
_geom_angle_atom_site_label_1
_geom_angle_atom_site_label_2
_geom_angle_atom_site_label_3
_geom_angle
O5 Dy1 O1 147.19(12)
O5 Dy1 O4 135.54(13)
O1 Dy1 O4 67.83(11)
O5 Dy1 O7 100.82(13)
O1 Dy1 O7 107.85(12)
O4 Dy1 O7 77.66(12)
O5 Dy1 O9 85.62(14)
O1 Dy1 O9 79.46(12)
O4 Dy1 O9 74.85(12)
O7 Dy1 O9 146.16(12)
O5 Dy1 O8 82.48(14)
O1 Dy1 O8 91.88(12)
O4 Dy1 O8 135.12(13)
O7 Dy1 O8 71.09(11)
O9 Dy1 O8 142.66(12)
O5 Dy1 N6 73.21(14)
O1 Dy1 N6 130.73(13)
O4 Dy1 N6 64.06(13)
O7 Dy1 N6 71.81(12)
O9 Dy1 N6 78.59(12)
O8 Dy1 N6 130.23(13)
O5 Dy1 N1 83.05(14)
O1 Dy1 N1 64.86(13)
O4 Dy1 N1 126.91(13)
O7 Dy1 N1 139.30(12)
O9 Dy1 N1 74.20(12)
O8 Dy1 N1 69.31(12)
N6 Dy1 N1 144.99(14)
O5 Dy1 Dy2 162.47(10)
O1 Dy1 Dy2 33.80(8)
O4 Dy1 Dy2 34.28(8)
O7 Dy1 Dy2 90.56(9)
O9 Dy1 Dy2 77.60(9)
O8 Dy1 Dy2 114.06(10)
N6 Dy1 Dy2 98.21(10)
N1 Dy1 Dy2 97.04(10)
O2 Dy2 O1 139.84(12)
O2 Dy2 O4 151.65(12)
O1 Dy2 O4 67.94(11)
O2 Dy2 N3 74.43(14)
O1 Dy2 N3 65.47(13)
O4 Dy2 N3 132.30(13)
O2 Dy2 N4 87.17(13)
O1 Dy2 N4 132.80(13)
O4 Dy2 N4 64.87(13)
N3 Dy2 N4 159.96(14)
O2 Dy2 Cl1 94.87(10)
O1 Dy2 Cl1 89.68(9)
O4 Dy2 Cl1 89.86(9)
N3 Dy2 Cl1 99.43(10)
N4 Dy2 Cl1 89.84(10)
O2 Dy2 Cl2 92.45(10)
O1 Dy2 Cl2 86.65(9)
O4 Dy2 Cl2 82.27(9)
N3 Dy2 Cl2 85.43(10)
N4 Dy2 Cl2 87.52(10)
Cl1 Dy2 Cl2 172.09(5)
O2 Dy2 Dy1 173.77(9)
O1 Dy2 Dy1 33.99(8)
O4 Dy2 Dy1 34.20(8)
N3 Dy2 Dy1 99.35(11)
N4 Dy2 Dy1 98.90(10)
Cl1 Dy2 Dy1 86.59(4)
Cl2 Dy2 Dy1 86.45(3)
C1 N1 C5 119.0(5)
C1 N1 Dy1 117.3(3)
C5 N1 Dy1 123.6(4)
C6 N2 N3 111.8(4)
C7 N3 N2 113.4(4)
C7 N3 Dy2 129.4(4)
N2 N3 Dy2 117.2(3)
C19 N4 C15 118.6(4)
C19 N4 Dy2 122.0(4)
C15 N4 Dy2 119.5(3)
C20 N5 N6 111.8(4)
C21 N6 N5 113.3(4)
C21 N6 Dy1 129.6(4)
N5 N6 Dy1 117.1(3)
C6 O1 Dy2 118.2(3)
C6 O1 Dy1 126.6(3)
Dy2 O1 Dy1 112.20(13)
C9 O2 Dy2 142.6(3)
C10 O3 C14 116.6(4)
C20 O4 Dy1 122.1(3)
C20 O4 Dy2 126.3(3)
Dy1 O4 Dy2 111.52(13)
C23 O5 Dy1 144.5(3)
C24 O6 C28 117.6(5)
C29 O7 Dy1 129.2(3)
C29 O7 H7A 115.4
Dy1 O7 H7A 115.4
C30 O8 Dy1 131.0(4)
C30 O8 H8 114.5
Dy1 O8 H8 114.5
C31 O9 Dy1 125.8(4)
C31 O9 H9 117.1
Dy1 O9 H9 117.1
N1 C1 C2 121.6(5)
N1 C1 C6 116.0(5)
C2 C1 C6 122.4(5)
C3 C2 C1 118.2(6)
C3 C2 H2 120.9
C1 C2 H2 120.9
C4 C3 C2 119.9(6)
C4 C3 H3 120.1
C2 C3 H3 120.1
C5 C4 C3 118.9(6)
C5 C4 H4 120.5
C3 C4 H4 120.5
N1 C5 C4 122.3(6)
N1 C5 H5 118.8
C4 C5 H5 118.8
N2 C6 O1 125.0(5)
N2 C6 C1 119.9(5)
O1 C6 C1 115.1(5)
N3 C7 C8 127.3(5)
N3 C7 H7 116.3
C8 C7 H7 116.3
C9 C8 C13 118.8(5)
C9 C8 C7 123.2(5)
C13 C8 C7 118.0(5)
O2 C9 C8 122.3(5)
O2 C9 C10 118.5(5)
C8 C9 C10 119.1(5)
O3 C10 C11 125.2(5)
O3 C10 C9 114.4(5)
C11 C10 C9 120.4(6)
C10 C11 C12 120.3(6)
C10 C11 H11 119.9
C12 C11 H11 119.9
C13 C12 C11 120.2(6)
C13 C12 H12 119.9
C11 C12 H12 119.9
C12 C13 C8 121.3(6)
C12 C13 H13 119.4
C8 C13 H13 119.4
O3 C14 H14A 109.5
O3 C14 H14B 109.5
H14A C14 H14B 109.5
O3 C14 H14C 109.5
H14A C14 H14C 109.5
H14B C14 H14C 109.5
N4 C15 C16 121.6(5)
N4 C15 C20 113.9(4)
C16 C15 C20 124.5(5)
C15 C16 C17 119.1(5)
C15 C16 H16 120.5
C17 C16 H16 120.5
C18 C17 C16 119.6(5)
C18 C17 H17 120.2
C16 C17 H17 120.2
C17 C18 C19 118.6(5)
C17 C18 H18 120.7
C19 C18 H18 120.7
N4 C19 C18 122.7(5)
N4 C19 H19 118.7
C18 C19 H19 118.7
N5 C20 O4 124.0(5)
N5 C20 C15 120.7(5)
O4 C20 C15 115.3(5)
N6 C21 C22 125.7(5)
N6 C21 H21 117.2
C22 C21 H21 117.2
C23 C22 C27 119.5(5)
C23 C22 C21 123.5(5)
C27 C22 C21 117.0(5)
O5 C23 C22 122.7(5)
O5 C23 C24 118.8(5)
C22 C23 C24 118.5(5)
C25 C24 O6 126.1(5)
C25 C24 C23 120.6(5)
O6 C24 C23 113.3(5)
C24 C25 C26 120.7(5)
C24 C25 H25 119.6
C26 C25 H25 119.6
C27 C26 C25 119.8(6)
C27 C26 H26 120.1
C25 C26 H26 120.1
C26 C27 C22 120.9(5)
C26 C27 H27 119.6
C22 C27 H27 119.6
O6 C28 H28A 109.5
O6 C28 H28B 109.5
H28A C28 H28B 109.5
O6 C28 H28C 109.5
H28A C28 H28C 109.5
H28B C28 H28C 109.5
O7 C29 H29A 109.5
O7 C29 H29B 109.5
H29A C29 H29B 109.5
O7 C29 H29C 109.5
H29A C29 H29C 109.5
H29B C29 H29C 109.5
O8 C30 H30A 109.5
O8 C30 H30B 109.5
H30A C30 H30B 109.5
O8 C30 H30C 109.5
H30A C30 H30C 109.5
H30B C30 H30C 109.5
O9 C31 H31A 109.5
O9 C31 H31B 109.5
H31A C31 H31B 109.5
O9 C31 H31C 109.5
H31A C31 H31C 109.5
H31B C31 H31C 109.5
N7 C32 C33 177.8(10)
C32 C33 H33A 109.5
C32 C33 H33B 109.5
H33A C33 H33B 109.5
C32 C33 H33C 109.5
H33A C33 H33C 109.5
H33B C33 H33C 109.5

loop_
_geom_bond_atom_site_label_1
_geom_bond_atom_site_label_2
_geom_bond_distance
Cl1 Dy2 2.6083(15)
Cl2 Dy2 2.7342(15)
Dy1 O5 2.125(4)
Dy1 O1 2.334(3)
Dy1 O4 2.335(3)
Dy1 O7 2.406(3)
Dy1 O9 2.431(4)
Dy1 O8 2.438(4)
Dy1 N6 2.507(4)
Dy1 N1 2.554(4)
Dy1 Dy2 3.8645(4)
Dy2 O2 2.147(4)
Dy2 O1 2.322(3)
Dy2 O4 2.340(3)
Dy2 N3 2.452(4)
Dy2 N4 2.500(4)
N1 C1 1.347(7)
N1 C5 1.352(7)
N2 C6 1.284(7)
N2 N3 1.415(6)
N3 C7 1.280(7)
N4 C19 1.334(6)
N4 C15 1.347(6)
N5 C20 1.302(6)
N5 N6 1.422(6)
N6 C21 1.300(7)
N7 C32 1.110(9)
O1 C6 1.329(6)
O2 C9 1.321(6)
O3 C10 1.373(6)
O3 C14 1.437(6)
O4 C20 1.304(6)
O5 C23 1.317(6)
O6 C24 1.377(6)
O6 C28 1.386(7)
O7 C29 1.456(6)
O7 H7A 0.9500
O8 C30 1.426(7)
O8 H8 0.9500
O9 C31 1.438(7)
O9 H9 0.9500
C1 C2 1.396(7)
C1 C6 1.472(7)
C2 C3 1.395(8)
C2 H2 0.9500
C3 C4 1.375(8)
C3 H3 0.9500
C4 C5 1.373(7)
C4 H4 0.9500
C5 H5 0.9500
C7 C8 1.440(8)
C7 H7 0.9500
C8 C9 1.404(7)
C8 C13 1.413(8)
C9 C10 1.413(7)
C10 C11 1.378(8)
C11 C12 1.394(8)
C11 H11 0.9500
C12 C13 1.359(8)
C12 H12 0.9500
C13 H13 0.9500
C14 H14A 0.9800
C14 H14B 0.9800
C14 H14C 0.9800
C15 C16 1.377(7)
C15 C20 1.495(7)
C16 C17 1.378(7)
C16 H16 0.9500
C17 C18 1.366(8)
C17 H17 0.9500
C18 C19 1.378(7)
C18 H18 0.9500
C19 H19 0.9500
C21 C22 1.441(7)
C21 H21 0.9500
C22 C23 1.406(7)
C22 C27 1.406(7)
C23 C24 1.421(7)
C24 C25 1.364(8)
C25 C26 1.400(8)
C25 H25 0.9500
C26 C27 1.367(8)
C26 H26 0.9500
C27 H27 0.9500
C28 H28A 0.9800
C28 H28B 0.9800
C28 H28C 0.9800
C29 H29A 0.9800
C29 H29B 0.9800
C29 H29C 0.9800
C30 H30A 0.9800
C30 H30B 0.9800
C30 H30C 0.9800
C31 H31A 0.9800
C31 H31B 0.9800
C31 H31C 0.9800
C32 C33 1.443(11)
C33 H33A 0.9800
C33 H33B 0.9800
C33 H33C 0.9800

loop_
_geom_hbond_atom_site_label_D
_geom_hbond_atom_site_label_H
_geom_hbond_atom_site_label_A
_geom_hbond_distance_DH
_geom_hbond_distance_HA
_geom_hbond_distance_DA
_geom_hbond_angle_DHA
_geom_hbond_site_symmetry_A
O7 H7A N5 0.95 1.89 2.802(5) 160.4 3_656
O8 H8 Cl2 0.95 2.32 3.190(4) 152.3 1_455
O9 H9 Cl2 0.95 2.43 3.193(4) 136.9 .
